data_2235525
loop_
_publ_author_name
'Wang, Ying-Chun'

_publ_section_title
;
 4-Cyanopyridinium hydrogen sulfate
;
_journal_coeditor_code JJ2139
_journal_issue 7
_journal_name_full 'Acta Crystallographica Section E'
_journal_page_first o2176
_journal_paper_doi 10.1107/S1600536812027304
_journal_volume 68
_journal_year 2012
_chemical_formula_iupac 'C6 H5 N2 +, H S O4 -'
_chemical_formula_moiety 'C6 H5 N2 +, H O4 S -'
_chemical_formula_sum 'C6 H6 N2 O4 S'
_chemical_formula_weight 202.19
_chemical_name_systematic
;
4-Cyanopyridinium hydrogen sulfate
;
_space_group_IT_number 61
_symmetry_cell_setting orthorhombic
_symmetry_space_group_name_Hall '-P 2ac 2ab'
_symmetry_space_group_name_H-M 'P b c a'
_atom_sites_solution_hydrogens geom
_atom_sites_solution_primary direct
_atom_sites_solution_secondary difmap
_audit_creation_method SHELXL-97
_cell_angle_alpha 90.00
_cell_angle_beta 90.00
_cell_angle_gamma 90.00
_cell_formula_units_Z 8
_cell_length_a 14.2959(12)
_cell_length_b 7.8817(8)
_cell_length_c 14.4280(13)
_cell_measurement_reflns_used 1854
_cell_measurement_temperature 123(2)
_cell_measurement_theta_max 27.48
_cell_measurement_theta_min 2.85
_cell_volume 1625.7(3)
_computing_cell_refinement '<i>CrystalClear</i> (Rigaku, 2005)'
_computing_data_collection '<i>CrystalClear</i> (Rigaku, 2005)'
_computing_data_reduction '<i>CrystalClear</i> (Rigaku, 2005)'
_computing_molecular_graphics '<i>SHELXTL</i> (Sheldrick, 2008)'
_computing_publication_material '<i>SHELXTL</i> (Sheldrick, 2008)'
_computing_structure_refinement '<i>SHELXL97</i> (Sheldrick, 2008)'
_computing_structure_solution '<i>SHELXS97</i> (Sheldrick, 2008)'
_diffrn_ambient_temperature 123(2)
_diffrn_detector_area_resol_mean 13.6612
_diffrn_measured_fraction_theta_full 0.996
_diffrn_measured_fraction_theta_max 0.996
_diffrn_measurement_device_type 'Rigaku Mercury2'
_diffrn_measurement_method 'CCD profile fitting'
_diffrn_radiation_monochromator graphite
_diffrn_radiation_source 'fine-focus sealed tube'
_diffrn_radiation_type MoK\a
_diffrn_radiation_wavelength 0.71073
_diffrn_reflns_av_R_equivalents 0.0315
_diffrn_reflns_av_sigmaI/netI 0.0157
_diffrn_reflns_limit_h_max 18
_diffrn_reflns_limit_h_min -18
_diffrn_reflns_limit_k_max 10
_diffrn_reflns_limit_k_min -10
_diffrn_reflns_limit_l_max 18
_diffrn_reflns_limit_l_min -18
_diffrn_reflns_number 16314
_diffrn_reflns_theta_full 27.45
_diffrn_reflns_theta_max 27.45
_diffrn_reflns_theta_min 2.85
_exptl_absorpt_coefficient_mu 0.381
_exptl_absorpt_correction_T_max 1.000
_exptl_absorpt_correction_T_min 0.910
_exptl_absorpt_correction_type multi-scan
_exptl_absorpt_process_details '(CrystalClear; Rigaku, 2005)'
_exptl_crystal_colour colorless
_exptl_crystal_density_diffrn 1.652
_exptl_crystal_density_method 'not measured'
_exptl_crystal_description block
_exptl_crystal_F_000 832
_exptl_crystal_size_max 0.10
_exptl_crystal_size_mid 0.05
_exptl_crystal_size_min 0.05
_refine_diff_density_max 0.327
_refine_diff_density_min -0.395
_refine_ls_extinction_method none
_refine_ls_goodness_of_fit_ref 1.190
_refine_ls_hydrogen_treatment constr
_refine_ls_matrix_type full
_refine_ls_number_parameters 118
_refine_ls_number_reflns 1854
_refine_ls_number_restraints 2
_refine_ls_restrained_S_all 1.189
_refine_ls_R_factor_all 0.0360
_refine_ls_R_factor_gt 0.0344
_refine_ls_shift/su_max 0.000
_refine_ls_shift/su_mean 0.000
_refine_ls_structure_factor_coef Fsqd
_refine_ls_weighting_details 'calc w=1/[\s^2^(Fo^2^)+(0.0450P)^2^+0.7898P] where P=(Fo^2^+2Fc^2^)/3'
_refine_ls_weighting_scheme calc
_refine_ls_wR_factor_gt 0.0904
_refine_ls_wR_factor_ref 0.0915
_reflns_number_gt 1795
_reflns_number_total 1854
_reflns_threshold_expression I>2sigma(I)
_cod_data_source_file jj2139.cif
_cod_data_source_block I
_cod_database_code 2235525
_cod_database_fobs_code 2235525

loop_
_symmetry_equiv_pos_as_xyz
'x, y, z'
'-x+1/2, -y, z+1/2'
'-x, y+1/2, -z+1/2'
'x+1/2, -y+1/2, -z'
'-x, -y, -z'
'x-1/2, y, -z-1/2'
'x, -y-1/2, z-1/2'
'-x-1/2, y-1/2, z'

loop_
_atom_site_type_symbol
_atom_site_label
_atom_site_fract_x
_atom_site_fract_y
_atom_site_fract_z
_atom_site_U_iso_or_equiv
_atom_site_adp_type
_atom_site_calc_flag
_atom_site_refinement_flags
_atom_site_occupancy
_atom_site_symmetry_multiplicity
S S1 0.17080(2) 0.57874(4) 0.66263(2) 0.01293(13) Uani d . 1 1
O O1 0.18628(8) 0.43049(13) 0.72165(8) 0.0186(2) Uani d . 1 1
N N1 0.48319(9) 0.22311(16) 0.39112(9) 0.0182(3) Uani d D 1 1
H H1 0.4995 0.1142 0.3932 0.022 Uiso d RD 1 1
C C1 0.53425(11) 0.3477(2) 0.35266(11) 0.0198(3) Uani d . 1 1
H H1A 0.5907 0.3226 0.3236 0.024 Uiso calc R 1 1
O O2 0.16838(7) 0.73568(14) 0.72925(7) 0.0165(2) Uani d D 1 1
H H2 0.2140 0.7945 0.7167 0.025 Uiso d RD 1 1
N N2 0.35791(11) 0.85408(19) 0.40783(12) 0.0317(4) Uani d . 1 1
C C2 0.50280(11) 0.5123(2) 0.35638(11) 0.0182(3) Uani d . 1 1
H H2A 0.5370 0.6000 0.3297 0.022 Uiso calc R 1 1
O O3 0.24390(8) 0.60728(15) 0.59562(7) 0.0200(3) Uani d . 1 1
C C3 0.41822(10) 0.54447(18) 0.40125(10) 0.0154(3) Uani d . 1 1
O O4 0.07646(8) 0.57536(13) 0.62351(8) 0.0190(3) Uani d . 1 1
C C4 0.36712(11) 0.41442(19) 0.44145(10) 0.0173(3) Uani d . 1 1
H H4A 0.3113 0.4365 0.4724 0.021 Uiso calc R 1 1
C C5 0.40147(11) 0.2508(2) 0.43428(10) 0.0182(3) Uani d . 1 1
H H5A 0.3681 0.1605 0.4593 0.022 Uiso calc R 1 1
C C6 0.38364(11) 0.7175(2) 0.40508(12) 0.0204(3) Uani d . 1 1

loop_
_atom_site_aniso_label
_atom_site_aniso_U_11
_atom_site_aniso_U_22
_atom_site_aniso_U_33
_atom_site_aniso_U_12
_atom_site_aniso_U_13
_atom_site_aniso_U_23
S1 0.0118(2) 0.0120(2) 0.0150(2) -0.00042(11) 0.00102(12) -0.00076(12)
O1 0.0191(5) 0.0144(5) 0.0223(6) 0.0046(4) 0.0025(4) 0.0028(4)
N1 0.0220(6) 0.0129(6) 0.0196(6) 0.0040(5) -0.0051(5) -0.0009(5)
C1 0.0139(7) 0.0225(8) 0.0230(7) 0.0022(6) -0.0007(5) -0.0026(6)
O2 0.0151(5) 0.0146(5) 0.0198(6) -0.0026(4) 0.0034(4) -0.0042(4)
N2 0.0259(7) 0.0183(8) 0.0511(10) 0.0021(6) 0.0009(7) -0.0049(7)
C2 0.0149(7) 0.0166(7) 0.0231(7) -0.0024(5) -0.0004(6) 0.0013(6)
O3 0.0189(5) 0.0220(6) 0.0192(5) -0.0039(4) 0.0059(4) -0.0035(4)
C3 0.0164(7) 0.0134(7) 0.0164(7) 0.0019(5) -0.0045(5) -0.0025(5)
O4 0.0157(5) 0.0164(5) 0.0249(6) -0.0028(4) -0.0049(4) 0.0013(4)
C4 0.0164(7) 0.0189(8) 0.0166(7) -0.0007(5) 0.0005(5) -0.0028(5)
C5 0.0242(8) 0.0163(7) 0.0142(7) -0.0026(6) -0.0017(6) 0.0003(6)
C6 0.0168(7) 0.0163(8) 0.0281(8) -0.0005(6) -0.0022(6) -0.0034(6)

loop_
_atom_type_symbol
_atom_type_description
_atom_type_scat_dispersion_real
_atom_type_scat_dispersion_imag
_atom_type_scat_source
C C 0.0033 0.0016 'International Tables Vol C Tables 4.2.6.8 and 6.1.1.4'
H H 0.0000 0.0000 'International Tables Vol C Tables 4.2.6.8 and 6.1.1.4'
N N 0.0061 0.0033 'International Tables Vol C Tables 4.2.6.8 and 6.1.1.4'
O O 0.0106 0.0060 'International Tables Vol C Tables 4.2.6.8 and 6.1.1.4'
S S 0.1246 0.1234 'International Tables Vol C Tables 4.2.6.8 and 6.1.1.4'

loop_
_geom_angle_atom_site_label_1
_geom_angle_atom_site_label_2
_geom_angle_atom_site_label_3
_geom_angle
O3 S1 O4 114.37(7)
O3 S1 O1 113.92(7)
O4 S1 O1 110.48(6)
O3 S1 O2 107.71(6)
O4 S1 O2 103.34(6)
O1 S1 O2 106.07(6)
C5 N1 C1 123.08(13)
C5 N1 H1 111.7
C1 N1 H1 125.2
N1 C1 C2 119.75(14)
N1 C1 H1A 120.1
C2 C1 H1A 120.1
S1 O2 H2 107.1
C1 C2 C3 118.23(14)
C1 C2 H2A 120.9
C3 C2 H2A 120.9
C4 C3 C2 121.13(14)
C4 C3 C6 119.96(14)
C2 C3 C6 118.91(14)
C5 C4 C3 118.09(14)
C5 C4 H4A 121.0
C3 C4 H4A 121.0
N1 C5 C4 119.71(14)
N1 C5 H5A 120.1
C4 C5 H5A 120.1
N2 C6 C3 178.92(18)

loop_
_geom_bond_atom_site_label_1
_geom_bond_atom_site_label_2
_geom_bond_distance
S1 O3 1.4414(11)
S1 O4 1.4622(11)
S1 O1 1.4626(11)
S1 O2 1.5669(11)
N1 C5 1.342(2)
N1 C1 1.343(2)
N1 H1 0.8902
C1 C2 1.375(2)
C1 H1A 0.9300
O2 H2 0.8198
N2 C6 1.138(2)
C2 C3 1.395(2)
C2 H2A 0.9300
C3 C4 1.386(2)
C3 C6 1.452(2)
C4 C5 1.384(2)
C4 H4A 0.9300
C5 H5A 0.9300

loop_
_geom_hbond_atom_site_label_D
_geom_hbond_atom_site_label_H
_geom_hbond_atom_site_label_A
_geom_hbond_site_symmetry_A
_geom_hbond_distance_DH
_geom_hbond_distance_HA
_geom_hbond_distance_DA
_geom_hbond_angle_DHA
N1 H1 O4 4_556 0.89 1.87 2.7123(16) 157.0
O2 H2 O1 8_665 0.82 1.79 2.5859(15) 164.9
C1 H1A O1 4_556 0.93 2.50 3.2681(19) 139
C2 H2A O2 4_566 0.93 2.43 3.3279(19) 162
C4 H4A O3 . 0.93 2.43 3.2189(19) 143
C5 H5A O3 8_655 0.93 2.57 3.3192(19) 138
C5 H5A N2 1_545 0.93 2.53 3.211(2) 130

loop_
_cod_related_entry_id
_cod_related_entry_database
_cod_related_entry_code
1 ChemSpider 14753249
